data_4112871
loop_
_publ_author_name
'Bernhard Breit'
'Daniel Breuninger'

_publ_contact_author_address
;Albert-Ludwigs-Universit\"at
Institut f\"ur Organische Chemie und Biochemie
Albertstr. 21
D-79104 Freiburg
Germany
;
_publ_contact_author_email bernhard.breit@orgmail.chemie.uni-freiburg.de
_publ_contact_author_fax 0049-0761-203-8715
_publ_contact_author_name 'Prof. Bernhard Breit'
_publ_contact_author_phone 0049-0761-203-6051
_publ_section_title
;
 Desymmetrizing Hydroformylation with the Aid of a Planar Chiral
 Catalyst-Directing Group
;
_journal_name_full 'Journal of the American Chemical Society'
_journal_page_first 10244
_journal_page_last 10245
_journal_paper_doi 10.1021/ja0467364
_journal_volume 126
_journal_year 2004
_chemical_formula_moiety 'C31 H31 Fe O3 P'
_chemical_formula_sum 'C31 H31 Fe O3 P'
_chemical_formula_weight 538.38
_chemical_name_systematic
; 
 ? 
;
_space_group_IT_number 14
_symmetry_cell_setting monoclinic
_symmetry_space_group_name_Hall '-P 2yn'
_symmetry_space_group_name_H-M 'P 1 21/n 1'
_atom_sites_solution_hydrogens geom
_atom_sites_solution_primary direct
_atom_sites_solution_secondary difmap
_audit_creation_method SHELXL-97
_cell_angle_alpha 90.00
_cell_angle_beta 105.414(2)
_cell_angle_gamma 90.00
_cell_formula_units_Z 4
_cell_length_a 9.6863(4)
_cell_length_b 19.9872(9)
_cell_length_c 14.0443(3)
_cell_measurement_reflns_used 15377
_cell_measurement_temperature 100(2)
_cell_measurement_theta_max 27.878
_cell_measurement_theta_min 0.998
_cell_volume 2621.20(17)
_computing_cell_refinement 'HKL Scalepack (Otwinowski & Minor 1997)'
_computing_data_collection 'Collect (Nonius BV, 1997-2000)'
_computing_data_reduction 'HKL Denzo and Scalepack (Otwinowski & Minor 1997)'
_computing_structure_refinement 'SHELXL-97 (Sheldrick, 1997)'
_computing_structure_solution 'SIR-97 (Giacovazzo, 1997)'
_diffrn_ambient_temperature 100(2)
_diffrn_detector_area_resol_mean 9
_diffrn_measured_fraction_theta_full 0.997
_diffrn_measured_fraction_theta_max 0.997
_diffrn_measurement_device '95mm CCD camera on \k-goniostat'
_diffrn_measurement_device_type KappaCCD
_diffrn_measurement_method CCD
_diffrn_radiation_monochromator 'horizonally mounted graphite crystal'
_diffrn_radiation_source 'fine-focus sealed tube'
_diffrn_radiation_type MoK\a
_diffrn_radiation_wavelength 0.71073
_diffrn_reflns_av_R_equivalents 0.0316
_diffrn_reflns_av_sigmaI/netI 0.0627
_diffrn_reflns_limit_h_max 12
_diffrn_reflns_limit_h_min -12
_diffrn_reflns_limit_k_max 26
_diffrn_reflns_limit_k_min -24
_diffrn_reflns_limit_l_max 18
_diffrn_reflns_limit_l_min -18
_diffrn_reflns_number 10535
_diffrn_reflns_theta_full 27.84
_diffrn_reflns_theta_max 27.84
_diffrn_reflns_theta_min 2.96
_exptl_absorpt_coefficient_mu 0.667
_exptl_absorpt_correction_type none
_exptl_crystal_colour red
_exptl_crystal_density_diffrn 1.364
_exptl_crystal_description irregular
_exptl_crystal_F_000 1128
_exptl_crystal_size_max 0.2
_exptl_crystal_size_mid 0.16
_exptl_crystal_size_min 0.14
_refine_diff_density_max 0.626
_refine_diff_density_min -0.382
_refine_diff_density_rms 0.062
_refine_ls_extinction_method none
_refine_ls_goodness_of_fit_ref 1.017
_refine_ls_hydrogen_treatment mixed
_refine_ls_matrix_type full
_refine_ls_number_parameters 327
_refine_ls_number_reflns 6216
_refine_ls_number_restraints 0
_refine_ls_restrained_S_all 1.017
_refine_ls_R_factor_all 0.0649
_refine_ls_R_factor_gt 0.0394
_refine_ls_shift/su_max 0.001
_refine_ls_shift/su_mean 0.000
_refine_ls_structure_factor_coef Fsqd
_refine_ls_weighting_details 'calc w=1/[\s^2^(Fo^2^)+(0.0483P)^2^+0.0000P] where P=(Fo^2^+2Fc^2^)/3'
_refine_ls_weighting_scheme calc
_refine_ls_wR_factor_gt 0.0915
_refine_ls_wR_factor_ref 0.0993
_reflns_number_gt 4469
_reflns_number_total 6216
_reflns_threshold_expression >2sigma(I)
_cod_data_source_file ja0467364si20040603_090446.cif
_cod_data_source_block mk288l
_cod_original_sg_symbol_Hall '-P 2yn        '
_cod_original_sg_symbol_H-M 'P 21/n '
_cod_database_code 4112871

loop_
_symmetry_equiv_pos_as_xyz
'x, y, z'
'-x+1/2, y+1/2, -z+1/2'
'-x, -y, -z'
'x-1/2, -y-1/2, z-1/2'

loop_
_atom_site_label
_atom_site_type_symbol
_atom_site_fract_x
_atom_site_fract_y
_atom_site_fract_z
_atom_site_U_iso_or_equiv
_atom_site_adp_type
_atom_site_occupancy
_atom_site_symmetry_multiplicity
_atom_site_calc_flag
_atom_site_refinement_flags
C11 C 0.1480(2) 0.02209(11) 0.75868(15) 0.0281(5) Uani 1 1 d .
H11 H 0.1652 0.0387 0.7010 0.034 Uiso 1 1 calc R
C12 C 0.2055(2) 0.04780(10) 0.85525(15) 0.0284(5) Uani 1 1 d .
H12 H 0.2667 0.0843 0.8720 0.034 Uiso 1 1 calc R
C13 C 0.1534(2) 0.00828(11) 0.92141(15) 0.0313(5) Uani 1 1 d .
H13 H 0.1741 0.0143 0.9894 0.038 Uiso 1 1 calc R
C14 C 0.0641(2) -0.04202(11) 0.86633(16) 0.0315(5) Uani 1 1 d .
H14 H 0.0166 -0.0751 0.8919 0.038 Uiso 1 1 calc R
C15 C 0.0597(2) -0.03335(11) 0.76562(15) 0.0301(5) Uani 1 1 d .
H15 H 0.0082 -0.0594 0.7133 0.036 Uiso 1 1 calc R
C21 C 0.4350(2) -0.07257(10) 0.79324(13) 0.0215(4) Uani 1 1 d .
C22 C 0.4842(2) -0.05466(10) 0.89508(13) 0.0226(4) Uani 1 1 d .
H22 H 0.5464 -0.0196 0.9202 0.027 Uiso 1 1 calc R
C23 C 0.4233(2) -0.09865(10) 0.95180(14) 0.0251(4) Uani 1 1 d .
H23 H 0.4385 -0.0972 1.0200 0.030 Uiso 1 1 calc R
C24 C 0.3357(2) -0.14508(10) 0.88741(14) 0.0246(4) Uani 1 1 d .
H24 H 0.2835 -0.1795 0.9058 0.030 Uiso 1 1 calc R
C25 C 0.3411(2) -0.12991(10) 0.78921(13) 0.0223(4) Uani 1 1 d .
C31 C 0.5722(2) 0.04362(10) 0.75283(14) 0.0230(4) Uani 1 1 d .
C32 C 0.7151(2) 0.04148(10) 0.80747(14) 0.0253(4) Uani 1 1 d .
H32 H 0.7662 0.0017 0.8112 0.030 Uiso 1 1 calc R
C33 C 0.7819(2) 0.09770(11) 0.85615(14) 0.0298(5) Uani 1 1 d .
H33 H 0.8773 0.0956 0.8924 0.036 Uiso 1 1 calc R
C34 C 0.7070(2) 0.15721(11) 0.85106(15) 0.0296(5) Uani 1 1 d .
H34 H 0.7519 0.1949 0.8842 0.036 Uiso 1 1 calc R
C35 C 0.5659(2) 0.16063(10) 0.79702(14) 0.0283(5) Uani 1 1 d .
H35 H 0.5155 0.2006 0.7935 0.034 Uiso 1 1 calc R
C36 C 0.4989(2) 0.10405(10) 0.74761(14) 0.0261(4) Uani 1 1 d .
H36 H 0.4039 0.1067 0.7106 0.031 Uiso 1 1 calc R
C41 C 0.6155(2) -0.08078(10) 0.66565(13) 0.0226(4) Uani 1 1 d .
C42 C 0.6502(2) -0.07274(11) 0.57600(14) 0.0279(5) Uani 1 1 d .
H42 H 0.6035 -0.0402 0.5318 0.033 Uiso 1 1 calc R
C43 C 0.7532(2) -0.11243(11) 0.55184(15) 0.0303(5) Uani 1 1 d .
H43 H 0.7743 -0.1066 0.4915 0.036 Uiso 1 1 calc R
C44 C 0.8246(2) -0.16062(11) 0.61688(15) 0.0296(5) Uani 1 1 d .
H44 H 0.8937 -0.1872 0.6005 0.036 Uiso 1 1 calc R
C45 C 0.7930(2) -0.16923(11) 0.70652(15) 0.0297(5) Uani 1 1 d .
H45 H 0.8417 -0.2014 0.7507 0.036 Uiso 1 1 calc R
C46 C 0.6887(2) -0.12991(10) 0.73079(14) 0.0256(4) Uani 1 1 d .
H46 H 0.6673 -0.1364 0.7909 0.031 Uiso 1 1 calc R
C51 C 0.2591(2) -0.16866(10) 0.70284(14) 0.0236(4) Uani 1 1 d .
C52 C 0.2180(2) -0.18394(10) 0.52840(13) 0.0265(4) Uani 1 1 d .
H52 H 0.1260 -0.2001 0.5360 0.032 Uiso 1 1 calc R
C53 C 0.3032(2) -0.24239(11) 0.50666(13) 0.0279(5) Uani 1 1 d .
C54 C 0.2438(3) -0.30263(12) 0.49565(16) 0.0418(6) Uani 1 1 d .
H54A H 0.2940 -0.3390 0.4806 0.050 Uiso 1 1 calc R
H54B H 0.1519 -0.3085 0.5030 0.050 Uiso 1 1 calc R
C55 C 0.4507(3) -0.22946(14) 0.49588(19) 0.0470(6) Uani 1 1 d .
H55A H 0.4919 -0.2707 0.4815 0.071 Uiso 1 1 calc R
H55B H 0.5094 -0.2111 0.5563 0.071 Uiso 1 1 calc R
H55C H 0.4454 -0.1983 0.4430 0.071 Uiso 1 1 calc R
C56 C 0.1911(2) -0.12786(11) 0.45020(15) 0.0330(5) Uani 1 1 d .
H56 H 0.2852 -0.1120 0.4463 0.040 Uiso 1 1 calc R
C57 C 0.1142(3) -0.06824(12) 0.47964(16) 0.0383(5) Uani 1 1 d .
H57A H 0.0234 -0.0824 0.4879 0.057 Uiso 1 1 calc R
H57B H 0.0992 -0.0347 0.4290 0.057 Uiso 1 1 calc R
H57C H 0.1713 -0.0499 0.5406 0.057 Uiso 1 1 calc R
C58 C 0.1144(3) -0.15571(13) 0.34802(16) 0.0400(6) Uani 1 1 d .
H58A H 0.1075 -0.1199 0.3003 0.048 Uiso 1 1 calc R
H58B H 0.1749 -0.1901 0.3317 0.048 Uiso 1 1 calc R
C59 C -0.0300(3) -0.18427(12) 0.33430(17) 0.0427(6) Uani 1 1 d .
H59 H -0.0737 -0.2014 0.2720 0.051 Uiso 1 1 calc R
Fe1 Fe 0.26521(3) -0.049858(14) 0.848093(19) 0.02176(9) Uani 1 1 d .
O1 O -0.09789(19) -0.18788(9) 0.39479(12) 0.0492(4) Uani 1 1 d .
O2 O 0.29829(15) -0.15240(7) 0.62066(9) 0.0267(3) Uani 1 1 d .
O3 O 0.17064(16) -0.21000(7) 0.70661(10) 0.0318(3) Uani 1 1 d .
P1 P 0.47185(5) -0.02888(3) 0.68811(4) 0.02193(13) Uani 1 1 d .

loop_
_atom_site_aniso_label
_atom_site_aniso_U_11
_atom_site_aniso_U_22
_atom_site_aniso_U_33
_atom_site_aniso_U_23
_atom_site_aniso_U_13
_atom_site_aniso_U_12
C11 0.0246(11) 0.0295(12) 0.0282(10) 0.0019(9) 0.0033(8) 0.0050(9)
C12 0.0211(11) 0.0246(11) 0.0375(11) -0.0034(9) 0.0041(8) 0.0036(9)
C13 0.0276(12) 0.0369(13) 0.0302(11) -0.0028(9) 0.0093(9) 0.0107(10)
C14 0.0186(11) 0.0358(13) 0.0415(12) 0.0052(10) 0.0101(9) 0.0039(9)
C15 0.0205(11) 0.0322(12) 0.0341(11) -0.0027(9) 0.0011(8) 0.0040(9)
C21 0.0197(10) 0.0202(10) 0.0240(9) -0.0008(8) 0.0051(7) 0.0027(8)
C22 0.0182(10) 0.0238(11) 0.0240(9) -0.0014(8) 0.0026(8) 0.0019(8)
C23 0.0234(11) 0.0308(12) 0.0212(9) 0.0008(8) 0.0058(8) 0.0046(9)
C24 0.0232(11) 0.0247(11) 0.0271(10) 0.0029(8) 0.0086(8) 0.0033(9)
C25 0.0210(10) 0.0205(10) 0.0247(9) 0.0003(8) 0.0049(8) 0.0029(8)
C31 0.0247(11) 0.0206(10) 0.0250(10) 0.0014(8) 0.0087(8) -0.0003(8)
C32 0.0232(11) 0.0223(11) 0.0310(10) 0.0021(8) 0.0084(8) 0.0020(9)
C33 0.0256(12) 0.0314(12) 0.0319(11) 0.0006(9) 0.0070(9) -0.0031(9)
C34 0.0337(13) 0.0254(12) 0.0318(11) -0.0035(9) 0.0123(9) -0.0084(10)
C35 0.0317(12) 0.0204(11) 0.0356(11) 0.0011(9) 0.0139(9) 0.0016(9)
C36 0.0228(11) 0.0245(11) 0.0314(10) 0.0033(8) 0.0079(8) 0.0009(9)
C41 0.0212(10) 0.0199(10) 0.0262(9) -0.0031(8) 0.0057(8) -0.0027(8)
C42 0.0273(12) 0.0293(11) 0.0275(10) 0.0027(9) 0.0081(8) 0.0004(9)
C43 0.0278(12) 0.0348(12) 0.0317(10) -0.0026(9) 0.0138(9) -0.0039(10)
C44 0.0244(12) 0.0271(11) 0.0389(11) -0.0082(9) 0.0111(9) -0.0002(9)
C45 0.0263(12) 0.0234(11) 0.0362(11) -0.0005(9) 0.0028(9) 0.0034(9)
C46 0.0264(11) 0.0220(11) 0.0282(10) -0.0003(8) 0.0072(8) 0.0009(9)
C51 0.0222(11) 0.0198(10) 0.0285(10) 0.0019(8) 0.0061(8) 0.0038(9)
C52 0.0248(11) 0.0297(12) 0.0236(10) -0.0032(8) 0.0037(8) -0.0047(9)
C53 0.0325(12) 0.0266(11) 0.0207(9) -0.0029(8) 0.0001(8) 0.0000(9)
C54 0.0496(16) 0.0335(13) 0.0400(13) -0.0037(10) 0.0080(11) -0.0021(12)
C55 0.0370(15) 0.0455(16) 0.0572(15) -0.0161(12) 0.0102(12) 0.0018(12)
C56 0.0332(13) 0.0334(13) 0.0320(11) 0.0025(9) 0.0082(9) 0.0015(10)
C57 0.0351(14) 0.0344(13) 0.0404(12) 0.0005(10) 0.0015(10) -0.0011(11)
C58 0.0497(16) 0.0425(14) 0.0285(11) 0.0043(10) 0.0118(10) 0.0116(12)
C59 0.0557(17) 0.0390(14) 0.0303(12) -0.0057(10) 0.0060(11) 0.0022(12)
Fe1 0.01887(16) 0.02326(17) 0.02261(15) -0.00078(11) 0.00456(11) 0.00180(12)
O1 0.0459(11) 0.0511(11) 0.0487(10) -0.0088(8) 0.0090(8) -0.0089(9)
O2 0.0309(8) 0.0277(8) 0.0216(7) -0.0037(6) 0.0071(6) -0.0067(6)
O3 0.0340(9) 0.0308(9) 0.0297(7) -0.0003(6) 0.0068(6) -0.0124(7)
P1 0.0214(3) 0.0208(3) 0.0237(2) 0.0007(2) 0.0063(2) 0.0013(2)

loop_
_atom_type_symbol
_atom_type_description
_atom_type_scat_dispersion_real
_atom_type_scat_dispersion_imag
_atom_type_scat_source
C C 0.0033 0.0016 'International Tables Vol C Tables 4.2.6.8 and 6.1.1.4'
H H 0.0000 0.0000 'International Tables Vol C Tables 4.2.6.8 and 6.1.1.4'
Fe Fe 0.3463 0.8444 'International Tables Vol C Tables 4.2.6.8 and 6.1.1.4'
O O 0.0106 0.0060 'International Tables Vol C Tables 4.2.6.8 and 6.1.1.4'
P P 0.1023 0.0942 'International Tables Vol C Tables 4.2.6.8 and 6.1.1.4'

loop_
_geom_angle_atom_site_label_1
_geom_angle_atom_site_label_2
_geom_angle_atom_site_label_3
_geom_angle
C12 C11 C15 107.92(18)
C12 C11 Fe1 69.79(12)
C15 C11 Fe1 69.80(12)
C12 C11 H11 126.0
C15 C11 H11 126.0
Fe1 C11 H11 125.9
C13 C12 C11 107.98(19)
C13 C12 Fe1 69.73(12)
C11 C12 Fe1 69.62(12)
C13 C12 H12 126.0
C11 C12 H12 126.0
Fe1 C12 H12 126.2
C12 C13 C14 108.14(18)
C12 C13 Fe1 69.90(11)
C14 C13 Fe1 69.47(11)
C12 C13 H13 125.9
C14 C13 H13 125.9
Fe1 C13 H13 126.3
C15 C14 C13 108.13(19)
C15 C14 Fe1 70.08(12)
C13 C14 Fe1 69.97(12)
C15 C14 H14 125.9
C13 C14 H14 125.9
Fe1 C14 H14 125.6
C14 C15 C11 107.82(19)
C14 C15 Fe1 69.39(12)
C11 C15 Fe1 69.60(12)
C14 C15 H15 126.1
C11 C15 H15 126.1
Fe1 C15 H15 126.5
C22 C21 C25 105.98(16)
C22 C21 P1 127.14(15)
C25 C21 P1 126.75(14)
C22 C21 Fe1 69.79(11)
C25 C21 Fe1 68.43(10)
P1 C21 Fe1 123.15(10)
C23 C22 C21 109.25(17)
C23 C22 Fe1 70.11(11)
C21 C22 Fe1 69.39(11)
C23 C22 H22 125.4
C21 C22 H22 125.4
Fe1 C22 H22 126.7
C24 C23 C22 108.51(16)
C24 C23 Fe1 69.53(11)
C22 C23 Fe1 69.54(11)
C24 C23 H23 125.7
C22 C23 H23 125.7
Fe1 C23 H23 126.8
C23 C24 C25 108.01(17)
C23 C24 Fe1 70.26(12)
C25 C24 Fe1 68.72(11)
C23 C24 H24 126.0
C25 C24 H24 126.0
Fe1 C24 H24 126.6
C24 C25 C21 108.25(17)
C24 C25 C51 122.09(18)
C21 C25 C51 129.65(17)
C24 C25 Fe1 70.28(11)
C21 C25 Fe1 69.71(11)
C51 C25 Fe1 125.01(14)
C36 C31 C32 118.25(19)
C36 C31 P1 117.44(15)
C32 C31 P1 124.30(15)
C33 C32 C31 120.85(19)
C33 C32 H32 119.6
C31 C32 H32 119.6
C32 C33 C34 120.1(2)
C32 C33 H33 119.9
C34 C33 H33 119.9
C35 C34 C33 120.0(2)
C35 C34 H34 120.0
C33 C34 H34 120.0
C34 C35 C36 119.8(2)
C34 C35 H35 120.1
C36 C35 H35 120.1
C31 C36 C35 120.9(2)
C31 C36 H36 119.5
C35 C36 H36 119.5
C42 C41 C46 117.96(18)
C42 C41 P1 117.84(15)
C46 C41 P1 124.15(14)
C43 C42 C41 121.10(19)
C43 C42 H42 119.4
C41 C42 H42 119.4
C44 C43 C42 120.28(18)
C44 C43 H43 119.9
C42 C43 H43 119.9
C43 C44 C45 119.76(19)
C43 C44 H44 120.1
C45 C44 H44 120.1
C44 C45 C46 120.2(2)
C44 C45 H45 119.9
C46 C45 H45 119.9
C45 C46 C41 120.68(18)
C45 C46 H46 119.7
C41 C46 H46 119.7
O3 C51 O2 124.76(18)
O3 C51 C25 123.89(18)
O2 C51 C25 111.34(17)
O2 C52 C53 108.82(16)
O2 C52 C56 105.47(16)
C53 C52 C56 114.65(16)
O2 C52 H52 109.3
C53 C52 H52 109.3
C56 C52 H52 109.3
C54 C53 C55 122.7(2)
C54 C53 C52 118.9(2)
C55 C53 C52 118.33(19)
C53 C54 H54A 120.0
C53 C54 H54B 120.0
H54A C54 H54B 120.0
C53 C55 H55A 109.5
C53 C55 H55B 109.5
H55A C55 H55B 109.5
C53 C55 H55C 109.5
H55A C55 H55C 109.5
H55B C55 H55C 109.5
C57 C56 C58 112.85(18)
C57 C56 C52 112.23(17)
C58 C56 C52 110.52(18)
C57 C56 H56 107.0
C58 C56 H56 107.0
C52 C56 H56 107.0
C56 C57 H57A 109.5
C56 C57 H57B 109.5
H57A C57 H57B 109.5
C56 C57 H57C 109.5
H57A C57 H57C 109.5
H57B C57 H57C 109.5
C59 C58 C56 117.97(19)
C59 C58 H58A 107.8
C56 C58 H58A 107.8
C59 C58 H58B 107.8
C56 C58 H58B 107.8
H58A C58 H58B 107.2
O1 C59 C58 127.3(2)
O1 C59 H59 116.3
C58 C59 H59 116.3
C25 Fe1 C14 125.09(9)
C25 Fe1 C11 120.49(8)
C14 Fe1 C11 68.26(8)
C25 Fe1 C13 162.32(9)
C14 Fe1 C13 40.56(9)
C11 Fe1 C13 68.11(8)
C25 Fe1 C21 41.87(8)
C14 Fe1 C21 163.05(9)
C11 Fe1 C21 107.21(8)
C13 Fe1 C21 154.62(9)
C25 Fe1 C12 155.67(8)
C14 Fe1 C12 68.17(9)
C11 Fe1 C12 40.59(8)
C13 Fe1 C12 40.37(8)
C21 Fe1 C12 119.79(8)
C25 Fe1 C15 107.47(8)
C14 Fe1 C15 40.53(8)
C11 Fe1 C15 40.60(9)
C13 Fe1 C15 68.12(8)
C21 Fe1 C15 125.56(8)
C12 Fe1 C15 68.21(9)
C25 Fe1 C24 40.99(7)
C14 Fe1 C24 107.39(9)
C11 Fe1 C24 155.61(8)
C13 Fe1 C24 125.16(8)
C21 Fe1 C24 69.59(8)
C12 Fe1 C24 162.15(8)
C15 Fe1 C24 120.46(9)
C25 Fe1 C22 68.76(8)
C14 Fe1 C22 154.90(8)
C11 Fe1 C22 126.10(8)
C13 Fe1 C22 120.41(8)
C21 Fe1 C22 40.82(7)
C12 Fe1 C22 108.11(8)
C15 Fe1 C22 163.27(8)
C24 Fe1 C22 68.12(8)
C25 Fe1 C23 68.41(8)
C14 Fe1 C23 120.28(8)
C11 Fe1 C23 162.96(9)
C13 Fe1 C23 107.90(8)
C21 Fe1 C23 68.86(7)
C12 Fe1 C23 125.77(8)
C15 Fe1 C23 155.00(9)
C24 Fe1 C23 40.21(8)
C22 Fe1 C23 40.34(8)
C51 O2 C52 116.75(15)
C41 P1 C21 100.89(9)
C41 P1 C31 101.83(9)
C21 P1 C31 99.64(8)

loop_
_geom_bond_atom_site_label_1
_geom_bond_atom_site_label_2
_geom_bond_distance
C11 C12 1.419(3)
C11 C15 1.419(3)
C11 Fe1 2.044(2)
C11 H11 0.9300
C12 C13 1.411(3)
C12 Fe1 2.046(2)
C12 H12 0.9300
C13 C14 1.415(3)
C13 Fe1 2.044(2)
C13 H13 0.9300
C14 C15 1.414(3)
C14 Fe1 2.037(2)
C14 H14 0.9300
C15 Fe1 2.046(2)
C15 H15 0.9300
C21 C22 1.428(3)
C21 C25 1.455(3)
C21 P1 1.8302(19)
C21 Fe1 2.0443(19)
C22 C23 1.416(3)
C22 Fe1 2.0497(19)
C22 H22 0.9300
C23 C24 1.411(3)
C23 Fe1 2.057(2)
C23 H23 0.9300
C24 C25 1.427(3)
C24 Fe1 2.048(2)
C24 H24 0.9300
C25 C51 1.480(3)
C25 Fe1 2.0269(19)
C31 C36 1.393(3)
C31 C32 1.394(3)
C31 P1 1.844(2)
C32 C33 1.383(3)
C32 H32 0.9300
C33 C34 1.385(3)
C33 H33 0.9300
C34 C35 1.377(3)
C34 H34 0.9300
C35 C36 1.393(3)
C35 H35 0.9300
C36 H36 0.9300
C41 C42 1.396(3)
C41 C46 1.400(3)
C41 P1 1.829(2)
C42 C43 1.385(3)
C42 H42 0.9300
C43 C44 1.380(3)
C43 H43 0.9300
C44 C45 1.383(3)
C44 H44 0.9300
C45 C46 1.393(3)
C45 H45 0.9300
C46 H46 0.9300
C51 O3 1.202(2)
C51 O2 1.347(2)
C52 O2 1.465(2)
C52 C53 1.507(3)
C52 C56 1.542(3)
C52 H52 0.9800
C53 C54 1.326(3)
C53 C55 1.499(3)
C54 H54A 0.9300
C54 H54B 0.9300
C55 H55A 0.9600
C55 H55B 0.9600
C55 H55C 0.9600
C56 C57 1.520(3)
C56 C58 1.534(3)
C56 H56 0.9800
C57 H57A 0.9600
C57 H57B 0.9600
C57 H57C 0.9600
C58 C59 1.476(4)
C58 H58A 0.9700
C58 H58B 0.9700
C59 O1 1.207(3)
C59 H59 0.9300

loop_
_geom_torsion_atom_site_label_1
_geom_torsion_atom_site_label_2
_geom_torsion_atom_site_label_3
_geom_torsion_atom_site_label_4
_geom_torsion
C15 C11 C12 C13 0.2(2)
Fe1 C11 C12 C13 -59.40(14)
C15 C11 C12 Fe1 59.62(15)
C11 C12 C13 C14 0.2(2)
Fe1 C12 C13 C14 -59.14(14)
C11 C12 C13 Fe1 59.32(14)
C12 C13 C14 C15 -0.5(2)
Fe1 C13 C14 C15 -59.93(14)
C12 C13 C14 Fe1 59.40(14)
C13 C14 C15 C11 0.7(2)
Fe1 C14 C15 C11 -59.20(14)
C13 C14 C15 Fe1 59.86(14)
C12 C11 C15 C14 -0.5(2)
Fe1 C11 C15 C14 59.07(14)
C12 C11 C15 Fe1 -59.61(14)
C25 C21 C22 C23 -0.2(2)
P1 C21 C22 C23 175.80(15)
Fe1 C21 C22 C23 58.92(14)
C25 C21 C22 Fe1 -59.13(13)
P1 C21 C22 Fe1 116.88(16)
C21 C22 C23 C24 0.3(2)
Fe1 C22 C23 C24 58.76(14)
C21 C22 C23 Fe1 -58.48(13)
C22 C23 C24 C25 -0.2(2)
Fe1 C23 C24 C25 58.53(13)
C22 C23 C24 Fe1 -58.77(14)
C23 C24 C25 C21 0.1(2)
Fe1 C24 C25 C21 59.59(13)
C23 C24 C25 C51 -179.13(17)
Fe1 C24 C25 C51 -119.64(18)
C23 C24 C25 Fe1 -59.49(14)
C22 C21 C25 C24 0.1(2)
P1 C21 C25 C24 -175.97(14)
Fe1 C21 C25 C24 -59.95(13)
C22 C21 C25 C51 179.22(19)
P1 C21 C25 C51 3.2(3)
Fe1 C21 C25 C51 119.2(2)
C22 C21 C25 Fe1 60.02(13)
P1 C21 C25 Fe1 -116.02(15)
C36 C31 C32 C33 0.7(3)
P1 C31 C32 C33 -178.26(14)
C31 C32 C33 C34 0.0(3)
C32 C33 C34 C35 -0.4(3)
C33 C34 C35 C36 0.0(3)
C32 C31 C36 C35 -1.0(3)
P1 C31 C36 C35 178.01(14)
C34 C35 C36 C31 0.7(3)
C46 C41 C42 C43 0.4(3)
P1 C41 C42 C43 -176.97(16)
C41 C42 C43 C44 -0.5(3)
C42 C43 C44 C45 0.0(3)
C43 C44 C45 C46 0.6(3)
C44 C45 C46 C41 -0.7(3)
C42 C41 C46 C45 0.2(3)
P1 C41 C46 C45 177.41(16)
C24 C25 C51 O3 8.8(3)
C21 C25 C51 O3 -170.2(2)
Fe1 C25 C51 O3 -78.5(2)
C24 C25 C51 O2 -170.15(17)
C21 C25 C51 O2 10.8(3)
Fe1 C25 C51 O2 102.54(18)
O2 C52 C53 C54 122.9(2)
C56 C52 C53 C54 -119.3(2)
O2 C52 C53 C55 -58.6(2)
C56 C52 C53 C55 59.2(3)
O2 C52 C56 C57 -56.3(2)
C53 C52 C56 C57 -175.94(18)
O2 C52 C56 C58 176.82(17)
C53 C52 C56 C58 57.1(2)
C57 C56 C58 C59 -63.8(3)
C52 C56 C58 C59 62.8(3)
C56 C58 C59 O1 0.9(4)
C24 C25 Fe1 C14 -75.44(14)
C21 C25 Fe1 C14 165.40(11)
C51 C25 Fe1 C14 40.5(2)
C24 C25 Fe1 C11 -159.02(12)
C21 C25 Fe1 C11 81.82(13)
C51 C25 Fe1 C11 -43.05(19)
C24 C25 Fe1 C13 -44.0(3)
C21 C25 Fe1 C13 -163.2(2)
C51 C25 Fe1 C13 72.0(3)
C24 C25 Fe1 C21 119.16(16)
C51 C25 Fe1 C21 -124.9(2)
C24 C25 Fe1 C12 167.78(18)
C21 C25 Fe1 C12 48.6(2)
C51 C25 Fe1 C12 -76.2(3)
C24 C25 Fe1 C15 -116.62(12)
C21 C25 Fe1 C15 124.22(11)
C51 C25 Fe1 C15 -0.64(18)
C21 C25 Fe1 C24 -119.16(16)
C51 C25 Fe1 C24 116.0(2)
C24 C25 Fe1 C22 80.67(12)
C21 C25 Fe1 C22 -38.49(10)
C51 C25 Fe1 C22 -163.35(18)
C24 C25 Fe1 C23 37.19(12)
C21 C25 Fe1 C23 -81.97(12)
C51 C25 Fe1 C23 153.16(18)
C15 C14 Fe1 C25 -75.11(15)
C13 C14 Fe1 C25 165.91(12)
C15 C14 Fe1 C11 37.68(13)
C13 C14 Fe1 C11 -81.30(13)
C15 C14 Fe1 C13 118.98(18)
C15 C14 Fe1 C21 -39.9(3)
C13 C14 Fe1 C21 -158.8(3)
C15 C14 Fe1 C12 81.55(14)
C13 C14 Fe1 C12 -37.43(12)
C13 C14 Fe1 C15 -118.98(18)
C15 C14 Fe1 C24 -116.82(13)
C13 C14 Fe1 C24 124.20(12)
C15 C14 Fe1 C22 167.77(18)
C13 C14 Fe1 C22 48.8(3)
C15 C14 Fe1 C23 -158.76(13)
C13 C14 Fe1 C23 82.26(14)
C12 C11 Fe1 C25 -159.72(12)
C15 C11 Fe1 C25 81.28(14)
C12 C11 Fe1 C14 81.38(14)
C15 C11 Fe1 C14 -37.62(12)
C12 C11 Fe1 C13 37.53(13)
C15 C11 Fe1 C13 -81.47(13)
C12 C11 Fe1 C21 -115.96(13)
C15 C11 Fe1 C21 125.04(12)
C15 C11 Fe1 C12 -119.00(18)
C12 C11 Fe1 C15 119.00(18)
C12 C11 Fe1 C24 165.62(17)
C15 C11 Fe1 C24 46.6(2)
C12 C11 Fe1 C22 -74.95(14)
C15 C11 Fe1 C22 166.06(12)
C12 C11 Fe1 C23 -42.1(3)
C15 C11 Fe1 C23 -161.1(2)
C12 C13 Fe1 C25 -160.4(2)
C14 C13 Fe1 C25 -41.0(3)
C12 C13 Fe1 C14 -119.42(17)
C12 C13 Fe1 C11 -37.73(13)
C14 C13 Fe1 C11 81.69(13)
C12 C13 Fe1 C21 46.4(2)
C14 C13 Fe1 C21 165.79(17)
C14 C13 Fe1 C12 119.42(17)
C12 C13 Fe1 C15 -81.64(13)
C14 C13 Fe1 C15 37.78(12)
C12 C13 Fe1 C24 165.69(12)
C14 C13 Fe1 C24 -74.89(15)
C12 C13 Fe1 C22 82.30(14)
C14 C13 Fe1 C22 -158.28(12)
C12 C13 Fe1 C23 124.64(13)
C14 C13 Fe1 C23 -115.94(13)
C22 C21 Fe1 C25 -117.46(16)
P1 C21 Fe1 C25 120.68(17)
C22 C21 Fe1 C14 -162.5(3)
C25 C21 Fe1 C14 -45.0(3)
P1 C21 Fe1 C14 75.6(3)
C22 C21 Fe1 C11 125.79(12)
C25 C21 Fe1 C11 -116.75(11)
P1 C21 Fe1 C11 3.93(14)
C22 C21 Fe1 C13 50.7(2)
C25 C21 Fe1 C13 168.17(17)
P1 C21 Fe1 C13 -71.2(2)
C22 C21 Fe1 C12 83.41(13)
C25 C21 Fe1 C12 -159.13(11)
P1 C21 Fe1 C12 -38.46(15)
C22 C21 Fe1 C15 166.71(12)
C25 C21 Fe1 C15 -75.83(14)
P1 C21 Fe1 C15 44.85(16)
C22 C21 Fe1 C24 -79.78(12)
C25 C21 Fe1 C24 37.68(11)
P1 C21 Fe1 C24 158.36(14)
C25 C21 Fe1 C22 117.46(16)
P1 C21 Fe1 C22 -121.87(18)
C22 C21 Fe1 C23 -36.64(11)
C25 C21 Fe1 C23 80.81(12)
P1 C21 Fe1 C23 -158.51(14)
C13 C12 Fe1 C25 165.70(18)
C11 C12 Fe1 C25 46.5(3)
C13 C12 Fe1 C14 37.60(12)
C11 C12 Fe1 C14 -81.62(13)
C13 C12 Fe1 C11 119.22(18)
C11 C12 Fe1 C13 -119.23(18)
C13 C12 Fe1 C21 -159.05(12)
C11 C12 Fe1 C21 81.72(14)
C13 C12 Fe1 C15 81.42(13)
C11 C12 Fe1 C15 -37.81(12)
C13 C12 Fe1 C24 -41.2(3)
C11 C12 Fe1 C24 -160.5(2)
C13 C12 Fe1 C22 -115.96(13)
C11 C12 Fe1 C22 124.82(12)
C13 C12 Fe1 C23 -74.78(15)
C11 C12 Fe1 C23 165.99(12)
C14 C15 Fe1 C25 124.00(13)
C11 C15 Fe1 C25 -116.75(12)
C11 C15 Fe1 C14 119.25(18)
C14 C15 Fe1 C11 -119.25(18)
C14 C15 Fe1 C13 -37.81(13)
C11 C15 Fe1 C13 81.45(13)
C14 C15 Fe1 C21 166.72(13)
C11 C15 Fe1 C21 -74.03(15)
C14 C15 Fe1 C12 -81.45(14)
C11 C15 Fe1 C12 37.80(12)
C14 C15 Fe1 C24 81.13(14)
C11 C15 Fe1 C24 -159.62(11)
C14 C15 Fe1 C22 -161.8(3)
C11 C15 Fe1 C22 -42.6(3)
C14 C15 Fe1 C23 47.8(2)
C11 C15 Fe1 C23 167.01(17)
C23 C24 Fe1 C25 119.48(16)
C23 C24 Fe1 C14 -116.61(12)
C25 C24 Fe1 C14 123.91(12)
C23 C24 Fe1 C11 167.82(17)
C25 C24 Fe1 C11 48.3(2)
C23 C24 Fe1 C13 -75.47(14)
C25 C24 Fe1 C13 165.05(12)
C23 C24 Fe1 C21 81.03(12)
C25 C24 Fe1 C21 -38.45(11)
C23 C24 Fe1 C12 -44.0(3)
C25 C24 Fe1 C12 -163.5(2)
C23 C24 Fe1 C15 -158.90(11)
C25 C24 Fe1 C15 81.62(13)
C23 C24 Fe1 C22 37.14(11)
C25 C24 Fe1 C22 -82.35(12)
C25 C24 Fe1 C23 -119.48(16)
C23 C22 Fe1 C25 -81.25(12)
C21 C22 Fe1 C25 39.45(11)
C23 C22 Fe1 C14 47.4(2)
C21 C22 Fe1 C14 168.06(19)
C23 C22 Fe1 C11 165.78(11)
C21 C22 Fe1 C11 -73.51(14)
C23 C22 Fe1 C13 81.92(13)
C21 C22 Fe1 C13 -157.38(12)
C23 C22 Fe1 C21 -120.70(16)
C23 C22 Fe1 C12 124.40(12)
C21 C22 Fe1 C12 -114.90(12)
C23 C22 Fe1 C15 -161.2(3)
C21 C22 Fe1 C15 -40.5(3)
C23 C22 Fe1 C24 -37.02(11)
C21 C22 Fe1 C24 83.68(12)
C21 C22 Fe1 C23 120.70(16)
C24 C23 Fe1 C25 -37.89(11)
C22 C23 Fe1 C25 82.18(12)
C24 C23 Fe1 C14 81.11(14)
C22 C23 Fe1 C14 -158.82(12)
C24 C23 Fe1 C11 -162.7(2)
C22 C23 Fe1 C11 -42.6(3)
C24 C23 Fe1 C13 123.73(12)
C22 C23 Fe1 C13 -116.20(12)
C24 C23 Fe1 C21 -83.01(12)
C22 C23 Fe1 C21 37.06(11)
C24 C23 Fe1 C12 164.79(11)
C22 C23 Fe1 C12 -75.14(14)
C24 C23 Fe1 C15 47.3(2)
C22 C23 Fe1 C15 167.32(17)
C22 C23 Fe1 C24 120.07(16)
C24 C23 Fe1 C22 -120.07(16)
O3 C51 O2 C52 5.1(3)
C25 C51 O2 C52 -175.91(16)
C53 C52 O2 C51 -99.20(19)
C56 C52 O2 C51 137.34(17)
C42 C41 P1 C21 165.19(16)
C46 C41 P1 C21 -12.03(19)
C42 C41 P1 C31 -92.42(17)
C46 C41 P1 C31 90.36(18)
C22 C21 P1 C41 99.88(18)
C25 C21 P1 C41 -84.89(18)
Fe1 C21 P1 C41 -171.43(11)
C22 C21 P1 C31 -4.27(19)
C25 C21 P1 C31 170.95(17)
Fe1 C21 P1 C31 84.42(12)
C36 C31 P1 C41 155.21(15)
C32 C31 P1 C41 -25.80(18)
C36 C31 P1 C21 -101.42(15)
C32 C31 P1 C21 77.58(18)
